data_1544933
loop_
_publ_author_name
'Katamura, Tomohiro'
'Shimizu, Tomoaki'
'Mutoh, Yuichiro'
'Saito, Shinichi'

_publ_section_title
;
 Synthesis of Tricyclic Benzazocines by Aza-Prins Reaction.
;
_journal_issue 1
_journal_name_full 'Organic letters'
_journal_page_first 266
_journal_page_last 269
_journal_paper_doi 10.1021/acs.orglett.6b03577
_journal_volume 19
_journal_year 2017
_chemical_formula_sum 'C20 H22 Cl N O2'
_chemical_formula_weight 343.83
_space_group_crystal_system monoclinic
_space_group_IT_number 14
_space_group_name_Hall '-P 2yn'
_space_group_name_H-M_alt 'P 1 21/n 1'
_symmetry_space_group_name_Hall '-P 2yn'
_symmetry_space_group_name_H-M 'P 1 21/n 1'
_atom_sites_solution_hydrogens geom
_audit_creation_method SHELXL-2014/7
_cell_angle_alpha 90
_cell_angle_beta 92.0760(10)
_cell_angle_gamma 90
_cell_formula_units_Z 4
_cell_length_a 10.8300(14)
_cell_length_b 9.6753(12)
_cell_length_c 16.090(2)
_cell_measurement_reflns_used 6731
_cell_measurement_temperature 100(2)
_cell_measurement_theta_max 28.21
_cell_measurement_theta_min 2.23
_cell_volume 1684.9(4)
_computing_cell_refinement 'Bruker SAINT'
_computing_data_collection 'Bruker APEX2'
_computing_data_reduction 'Bruker SAINT'
_computing_molecular_graphics 'Yadokari-XG 2009 (Wakita Nemoto et al., 2009)'
_computing_publication_material 'Yadokari-XG 2009 (Wakita,Nemoto et al., 2009)'
_computing_structure_refinement 'SHELXL-2014/7 (Sheldrick, 2014)'
_computing_structure_solution 'SHELXT (Sheldrick, 2015)'
_diffrn_ambient_temperature 100(2)
_diffrn_measured_fraction_theta_full 0.995
_diffrn_measured_fraction_theta_max 0.985
_diffrn_measurement_device_type 'Bruker APEX-II CCD'
_diffrn_measurement_method '\f and \w scans'
_diffrn_radiation_type MoK\a
_diffrn_radiation_wavelength 0.71073
_diffrn_reflns_av_R_equivalents 0.0209
_diffrn_reflns_av_unetI/netI 0.0250
_diffrn_reflns_Laue_measured_fraction_full 0.995
_diffrn_reflns_Laue_measured_fraction_max 0.985
_diffrn_reflns_limit_h_max 14
_diffrn_reflns_limit_h_min -12
_diffrn_reflns_limit_k_max 12
_diffrn_reflns_limit_k_min -7
_diffrn_reflns_limit_l_max 20
_diffrn_reflns_limit_l_min -18
_diffrn_reflns_number 8936
_diffrn_reflns_point_group_measured_fraction_full 0.995
_diffrn_reflns_point_group_measured_fraction_max 0.985
_diffrn_reflns_theta_full 25.242
_diffrn_reflns_theta_max 27.488
_diffrn_reflns_theta_min 2.306
_exptl_absorpt_coefficient_mu 0.239
_exptl_absorpt_correction_T_max 0.947
_exptl_absorpt_correction_T_min 0.866
_exptl_absorpt_correction_type multi-scan
_exptl_absorpt_process_details 'SADABS 2008/1'
_exptl_crystal_colour colourless
_exptl_crystal_density_diffrn 1.355
_exptl_crystal_description prism
_exptl_crystal_F_000 728
_exptl_crystal_size_max 0.310
_exptl_crystal_size_mid 0.270
_exptl_crystal_size_min 0.230
_refine_diff_density_max 0.419
_refine_diff_density_min -0.359
_refine_diff_density_rms 0.088
_refine_ls_extinction_method none
_refine_ls_goodness_of_fit_ref 1.075
_refine_ls_matrix_type full
_refine_ls_number_parameters 219
_refine_ls_number_reflns 3810
_refine_ls_number_restraints 0
_refine_ls_restrained_S_all 1.075
_refine_ls_R_factor_all 0.0363
_refine_ls_R_factor_gt 0.0344
_refine_ls_shift/su_max 0.001
_refine_ls_shift/su_mean 0.000
_refine_ls_structure_factor_coef Fsqd
_refine_ls_weighting_details 'w=1/[\s^2^(Fo^2^)+(0.0495P)^2^+0.7497P] where P=(Fo^2^+2Fc^2^)/3'
_refine_ls_weighting_scheme calc
_refine_ls_wR_factor_gt 0.0913
_refine_ls_wR_factor_ref 0.0931
_reflns_Friedel_coverage 0.000
_reflns_number_gt 3571
_reflns_number_total 3810
_reflns_threshold_expression 'I > 2\s(I)'
_cod_data_source_file ol6b03577_si_003.cif
_cod_data_source_block trans-3ad_TK_2-45-2
_cod_depositor_comments 'Adding full bibliography for 1544933.cif.'
_cod_database_code 1544933
_shelx_shelxl_version_number 2014/7
_shelx_space_group_comment
;
The symmetry employed for this shelxl refinement is uniquely defined
by the following loop, which should always be used as a source of
symmetry information in preference to the above space-group names.
They are only intended as comments.
;
_shelx_estimated_absorpt_t_min 0.930
_shelx_estimated_absorpt_t_max 0.947

loop_
_space_group_symop_operation_xyz
'x, y, z'
'-x+1/2, y+1/2, -z+1/2'
'-x, -y, -z'
'x-1/2, -y-1/2, z-1/2'

loop_
_atom_site_label
_atom_site_type_symbol
_atom_site_fract_x
_atom_site_fract_y
_atom_site_fract_z
_atom_site_U_iso_or_equiv
_atom_site_adp_type
_atom_site_occupancy
_atom_site_site_symmetry_order
_atom_site_calc_flag
_atom_site_refinement_flags_posn
_atom_site_refinement_flags_adp
Cl1 Cl 0.95109(2) 0.71043(3) 0.66182(2) 0.01838(10) Uani 1 1 d . .
N1 N 0.58444(9) 0.49522(9) 0.60628(6) 0.01098(19) Uani 1 1 d . .
O1 O 0.79611(8) 0.00525(8) 0.49478(5) 0.01765(19) Uani 1 1 d . .
O2 O 0.60103(8) -0.00625(8) 0.58456(5) 0.01540(18) Uani 1 1 d . .
C1 C 0.61206(10) 0.52627(11) 0.69531(6) 0.0110(2) Uani 1 1 d . .
H1 H 0.6005 0.4381 0.7265 0.013 Uiso 1 1 calc R U
C2 C 0.74907(10) 0.56747(11) 0.70874(7) 0.0127(2) Uani 1 1 d . .
H2 H 0.7631 0.6019 0.7662 0.015 Uiso 1 1 calc R U
H2A H 0.8018 0.4851 0.7017 0.015 Uiso 1 1 calc R U
C3 C 0.78551(10) 0.67897(12) 0.64746(7) 0.0128(2) Uani 1 1 d . .
H3 H 0.7412 0.7659 0.6619 0.015 Uiso 1 1 calc R U
C4 C 0.75222(10) 0.64428(11) 0.55648(7) 0.0129(2) Uani 1 1 d . .
H4 H 0.7684 0.7272 0.5214 0.015 Uiso 1 1 calc R U
C5 C 0.61288(10) 0.61449(11) 0.55335(7) 0.0124(2) Uani 1 1 d . .
H5 H 0.5678 0.6968 0.5726 0.015 Uiso 1 1 calc R U
H5A H 0.5849 0.5951 0.4953 0.015 Uiso 1 1 calc R U
C6 C 0.81710(10) 0.51827(11) 0.51928(7) 0.0136(2) Uani 1 1 d . .
H6 H 0.8211 0.5314 0.4584 0.016 Uiso 1 1 calc R U
H6A H 0.9030 0.5145 0.5424 0.016 Uiso 1 1 calc R U
C7 C 0.75491(10) 0.38078(11) 0.53563(7) 0.0118(2) Uani 1 1 d . .
C8 C 0.80557(11) 0.25702(12) 0.50570(7) 0.0133(2) Uani 1 1 d . .
H8 H 0.8773 0.2610 0.4735 0.016 Uiso 1 1 calc R U
C9 C 0.75315(10) 0.12974(11) 0.52211(7) 0.0134(2) Uani 1 1 d . .
C10 C 0.64651(10) 0.12328(11) 0.57035(7) 0.0125(2) Uani 1 1 d . .
C11 C 0.59453(10) 0.24469(11) 0.59814(7) 0.0120(2) Uani 1 1 d . .
H11 H 0.5223 0.2410 0.6299 0.014 Uiso 1 1 calc R U
C12 C 0.64741(10) 0.37336(11) 0.57992(7) 0.0111(2) Uani 1 1 d . .
C13 C 0.87551(13) 0.01041(13) 0.42571(9) 0.0247(3) Uani 1 1 d . .
H13 H 0.8353 0.0631 0.3803 0.037 Uiso 1 1 calc R U
H13A H 0.8922 -0.0838 0.4067 0.037 Uiso 1 1 calc R U
H13B H 0.9534 0.0554 0.4428 0.037 Uiso 1 1 calc R U
C14 C 0.48381(11) -0.01121(12) 0.62317(7) 0.0168(2) Uani 1 1 d . .
H14 H 0.4226 0.0402 0.5892 0.025 Uiso 1 1 calc R U
H14A H 0.4915 0.0304 0.6787 0.025 Uiso 1 1 calc R U
H14B H 0.4573 -0.1076 0.6281 0.025 Uiso 1 1 calc R U
C15 C 0.51715(10) 0.62849(11) 0.72697(7) 0.0119(2) Uani 1 1 d . .
C16 C 0.54586(11) 0.72632(12) 0.78848(7) 0.0145(2) Uani 1 1 d . .
H16 H 0.6283 0.7338 0.8103 0.017 Uiso 1 1 calc R U
C17 C 0.45446(12) 0.81318(12) 0.81812(7) 0.0177(2) Uani 1 1 d . .
H17 H 0.4754 0.8799 0.8596 0.021 Uiso 1 1 calc R U
C18 C 0.33340(12) 0.80306(13) 0.78761(8) 0.0198(3) Uani 1 1 d . .
H18 H 0.2715 0.8623 0.8080 0.024 Uiso 1 1 calc R U
C19 C 0.30345(11) 0.70512(13) 0.72669(8) 0.0196(3) Uani 1 1 d . .
H19 H 0.2206 0.6967 0.7058 0.024 Uiso 1 1 calc R U
C20 C 0.39483(11) 0.61953(12) 0.69644(7) 0.0161(2) Uani 1 1 d . .
H20 H 0.3738 0.5539 0.6543 0.019 Uiso 1 1 calc R U

loop_
_atom_site_aniso_label
_atom_site_aniso_U_11
_atom_site_aniso_U_22
_atom_site_aniso_U_33
_atom_site_aniso_U_23
_atom_site_aniso_U_13
_atom_site_aniso_U_12
Cl1 0.01311(15) 0.02135(16) 0.02075(16) -0.00439(10) 0.00141(10) -0.00525(10)
N1 0.0140(4) 0.0084(4) 0.0105(4) -0.0005(3) -0.0001(3) 0.0005(3)
O1 0.0205(4) 0.0109(4) 0.0220(4) -0.0028(3) 0.0072(3) 0.0017(3)
O2 0.0181(4) 0.0087(4) 0.0196(4) 0.0002(3) 0.0040(3) -0.0010(3)
C1 0.0122(5) 0.0100(5) 0.0107(5) -0.0008(4) 0.0003(4) 0.0003(4)
C2 0.0121(5) 0.0137(5) 0.0121(5) -0.0010(4) -0.0008(4) 0.0003(4)
C3 0.0100(5) 0.0124(5) 0.0161(5) -0.0024(4) 0.0006(4) -0.0014(4)
C4 0.0154(5) 0.0099(5) 0.0133(5) 0.0011(4) 0.0005(4) -0.0013(4)
C5 0.0147(5) 0.0099(5) 0.0126(5) 0.0015(4) -0.0011(4) 0.0004(4)
C6 0.0158(5) 0.0121(5) 0.0131(5) -0.0006(4) 0.0031(4) -0.0017(4)
C7 0.0144(5) 0.0104(5) 0.0104(5) 0.0000(4) -0.0006(4) -0.0009(4)
C8 0.0140(5) 0.0135(5) 0.0127(5) -0.0011(4) 0.0020(4) 0.0004(4)
C9 0.0156(5) 0.0114(5) 0.0129(5) -0.0018(4) -0.0004(4) 0.0019(4)
C10 0.0149(5) 0.0101(5) 0.0123(5) 0.0006(4) -0.0018(4) -0.0010(4)
C11 0.0124(5) 0.0123(5) 0.0112(5) -0.0001(4) 0.0003(4) -0.0002(4)
C12 0.0128(5) 0.0100(5) 0.0104(5) -0.0006(4) -0.0013(4) 0.0008(4)
C13 0.0301(7) 0.0177(6) 0.0271(7) -0.0054(5) 0.0132(5) 0.0022(5)
C14 0.0185(6) 0.0124(5) 0.0197(6) 0.0002(4) 0.0044(4) -0.0031(4)
C15 0.0138(5) 0.0094(5) 0.0126(5) 0.0015(4) 0.0032(4) -0.0002(4)
C16 0.0160(5) 0.0132(5) 0.0145(5) -0.0005(4) 0.0020(4) -0.0010(4)
C17 0.0228(6) 0.0131(5) 0.0176(5) -0.0033(4) 0.0061(4) -0.0005(4)
C18 0.0208(6) 0.0164(6) 0.0226(6) 0.0002(5) 0.0076(5) 0.0053(4)
C19 0.0140(5) 0.0210(6) 0.0239(6) 0.0006(5) 0.0017(4) 0.0019(4)
C20 0.0154(5) 0.0147(5) 0.0182(5) -0.0020(4) 0.0013(4) -0.0010(4)

loop_
_atom_type_symbol
_atom_type_description
_atom_type_scat_dispersion_real
_atom_type_scat_dispersion_imag
_atom_type_scat_source
C C 0.0033 0.0016 'International Tables Vol C Tables 4.2.6.8 and 6.1.1.4'
H H 0.0000 0.0000 'International Tables Vol C Tables 4.2.6.8 and 6.1.1.4'
N N 0.0061 0.0033 'International Tables Vol C Tables 4.2.6.8 and 6.1.1.4'
O O 0.0106 0.0060 'International Tables Vol C Tables 4.2.6.8 and 6.1.1.4'
Cl Cl 0.1484 0.1585 'International Tables Vol C Tables 4.2.6.8 and 6.1.1.4'

loop_
_geom_angle_atom_site_label_1
_geom_angle_atom_site_label_2
_geom_angle_atom_site_label_3
_geom_angle
C12 N1 C5 111.19(8)
C12 N1 C1 111.76(8)
C5 N1 C1 111.13(8)
C9 O1 C13 116.08(9)
C10 O2 C14 115.62(9)
N1 C1 C15 109.79(8)
N1 C1 C2 110.27(8)
C15 C1 C2 116.18(9)
N1 C1 H1 106.7
C15 C1 H1 106.7
C2 C1 H1 106.7
C3 C2 C1 111.26(9)
C3 C2 H2 109.4
C1 C2 H2 109.4
C3 C2 H2A 109.4
C1 C2 H2A 109.4
H2 C2 H2A 108.0
C2 C3 C4 113.94(9)
C2 C3 Cl1 108.21(7)
C4 C3 Cl1 110.70(8)
C2 C3 H3 107.9
C4 C3 H3 107.9
Cl1 C3 H3 107.9
C3 C4 C5 105.63(9)
C3 C4 C6 116.75(9)
C5 C4 C6 107.49(9)
C3 C4 H4 108.9
C5 C4 H4 108.9
C6 C4 H4 108.9
N1 C5 C4 110.72(9)
N1 C5 H5 109.5
C4 C5 H5 109.5
N1 C5 H5A 109.5
C4 C5 H5A 109.5
H5 C5 H5A 108.1
C7 C6 C4 114.52(9)
C7 C6 H6 108.6
C4 C6 H6 108.6
C7 C6 H6A 108.6
C4 C6 H6A 108.6
H6 C6 H6A 107.6
C12 C7 C8 118.38(10)
C12 C7 C6 121.31(10)
C8 C7 C6 120.31(10)
C9 C8 C7 121.53(10)
C9 C8 H8 119.2
C7 C8 H8 119.2
O1 C9 C8 125.04(10)
O1 C9 C10 115.51(10)
C8 C9 C10 119.45(10)
O2 C10 C11 124.76(10)
O2 C10 C9 115.94(9)
C11 C10 C9 119.28(10)
C10 C11 C12 120.72(10)
C10 C11 H11 119.6
C12 C11 H11 119.6
C7 C12 C11 120.55(10)
C7 C12 N1 121.72(9)
C11 C12 N1 117.70(10)
O1 C13 H13 109.5
O1 C13 H13A 109.5
H13 C13 H13A 109.5
O1 C13 H13B 109.5
H13 C13 H13B 109.5
H13A C13 H13B 109.5
O2 C14 H14 109.5
O2 C14 H14A 109.5
H14 C14 H14A 109.5
O2 C14 H14B 109.5
H14 C14 H14B 109.5
H14A C14 H14B 109.5
C16 C15 C20 118.33(10)
C16 C15 C1 122.70(10)
C20 C15 C1 118.89(10)
C17 C16 C15 120.53(11)
C17 C16 H16 119.7
C15 C16 H16 119.7
C18 C17 C16 120.65(11)
C18 C17 H17 119.7
C16 C17 H17 119.7
C17 C18 C19 119.35(11)
C17 C18 H18 120.3
C19 C18 H18 120.3
C20 C19 C18 120.03(12)
C20 C19 H19 120.0
C18 C19 H19 120.0
C19 C20 C15 121.11(11)
C19 C20 H20 119.4
C15 C20 H20 119.4

loop_
_geom_bond_atom_site_label_1
_geom_bond_atom_site_label_2
_geom_bond_distance
Cl1 C3 1.8253(11)
N1 C12 1.4338(13)
N1 C5 1.4734(14)
N1 C1 1.4836(13)
O1 C9 1.3695(13)
O1 C13 1.4304(15)
O2 C10 1.3689(13)
O2 C14 1.4342(14)
C1 C15 1.5271(15)
C1 C2 1.5440(15)
C1 H1 1.0000
C2 C3 1.5231(15)
C2 H2 0.9900
C2 H2A 0.9900
C3 C4 1.5321(15)
C3 H3 1.0000
C4 C5 1.5354(15)
C4 C6 1.5391(15)
C4 H4 1.0000
C5 H5 0.9900
C5 H5A 0.9900
C6 C7 1.5183(15)
C6 H6 0.9900
C6 H6A 0.9900
C7 C12 1.3888(15)
C7 C8 1.4092(15)
C8 C9 1.3854(16)
C8 H8 0.9500
C9 C10 1.4160(16)
C10 C11 1.3837(15)
C11 C12 1.4056(15)
C11 H11 0.9500
C13 H13 0.9800
C13 H13A 0.9800
C13 H13B 0.9800
C14 H14 0.9800
C14 H14A 0.9800
C14 H14B 0.9800
C15 C16 1.3964(16)
C15 C20 1.3988(16)
C16 C17 1.3955(16)
C16 H16 0.9500
C17 C18 1.3867(18)
C17 H17 0.9500
C18 C19 1.3931(18)
C18 H18 0.9500
C19 C20 1.3917(17)
C19 H19 0.9500
C20 H20 0.9500

loop_
_geom_torsion_atom_site_label_1
_geom_torsion_atom_site_label_2
_geom_torsion_atom_site_label_3
_geom_torsion_atom_site_label_4
_geom_torsion
C12 N1 C1 C15 -163.69(9)
C5 N1 C1 C15 71.45(11)
C12 N1 C1 C2 67.05(11)
C5 N1 C1 C2 -57.81(11)
N1 C1 C2 C3 50.22(12)
C15 C1 C2 C3 -75.50(11)
C1 C2 C3 C4 -51.61(12)
C1 C2 C3 Cl1 -175.20(7)
C2 C3 C4 C5 55.50(11)
Cl1 C3 C4 C5 177.74(7)
C2 C3 C4 C6 -63.87(12)
Cl1 C3 C4 C6 58.37(11)
C12 N1 C5 C4 -59.60(11)
C1 N1 C5 C4 65.57(11)
C3 C4 C5 N1 -61.55(11)
C6 C4 C5 N1 63.78(11)
C3 C4 C6 C7 85.06(12)
C5 C4 C6 C7 -33.31(12)
C4 C6 C7 C12 0.75(15)
C4 C6 C7 C8 -179.37(10)
C12 C7 C8 C9 -2.35(16)
C6 C7 C8 C9 177.77(10)
C13 O1 C9 C8 -19.42(16)
C13 O1 C9 C10 160.31(11)
C7 C8 C9 O1 179.44(10)
C7 C8 C9 C10 -0.28(17)
C14 O2 C10 C11 7.14(15)
C14 O2 C10 C9 -171.56(9)
O1 C9 C10 O2 0.92(14)
C8 C9 C10 O2 -179.33(10)
O1 C9 C10 C11 -177.85(10)
C8 C9 C10 C11 1.90(16)
O2 C10 C11 C12 -179.52(10)
C9 C10 C11 C12 -0.87(16)
C8 C7 C12 C11 3.38(16)
C6 C7 C12 C11 -176.74(10)
C8 C7 C12 N1 -174.60(9)
C6 C7 C12 N1 5.28(16)
C10 C11 C12 C7 -1.82(16)
C10 C11 C12 N1 176.24(9)
C5 N1 C12 C7 24.12(13)
C1 N1 C12 C7 -100.70(11)
C5 N1 C12 C11 -153.92(10)
C1 N1 C12 C11 81.26(12)
N1 C1 C15 C16 -147.89(10)
C2 C1 C15 C16 -21.93(15)
N1 C1 C15 C20 35.53(13)
C2 C1 C15 C20 161.49(10)
C20 C15 C16 C17 -0.36(17)
C1 C15 C16 C17 -176.96(10)
C15 C16 C17 C18 0.60(18)
C16 C17 C18 C19 -0.09(18)
C17 C18 C19 C20 -0.63(19)
C18 C19 C20 C15 0.87(19)
C16 C15 C20 C19 -0.37(17)
C1 C15 C20 C19 176.36(11)
